data_7021239
loop_
_publ_author_name
'G\'omez, Ver\'onica'
'Lillo, Vanesa'
'Escudero-Ad\'an, Eduardo C'
'Martin, Eddy'
'Gal\'an-Mascar\'os, Jos\'e Ram\'on'

_publ_section_title
;
 Aqueous synthesis of sulfonate-functionalized 1,2,4-triazole ligands and
 their 2D Cd(2+) coordination networks: crystal structure and
 photoluminescent properties.
;
_journal_issue 18
_journal_name_full 'Dalton transactions (Cambridge, England : 2003)'
_journal_page_first 6374
_journal_page_last 6380
_journal_paper_doi 10.1039/c3dt33066d
_journal_volume 42
_journal_year 2013
_chemical_absolute_configuration ad
_chemical_formula_sum 'C8 H6 Cd Cl N3 O3 S'
_chemical_formula_weight 372.07
_chemical_name_systematic
;
?
;
_space_group_IT_number 4
_symmetry_cell_setting monoclinic
_symmetry_space_group_name_Hall 'P 2yb'
_symmetry_space_group_name_H-M 'P 1 21 1'
_atom_sites_solution_hydrogens geom
_atom_sites_solution_primary direct
_atom_sites_solution_secondary difmap
_audit_creation_method SHELXL-97
_cell_angle_alpha 90.00
_cell_angle_beta 99.716(5)
_cell_angle_gamma 90.00
_cell_formula_units_Z 2
_cell_length_a 6.6344(12)
_cell_length_b 7.794(3)
_cell_length_c 10.419(2)
_cell_measurement_reflns_used 503
_cell_measurement_temperature 100(2)
_cell_measurement_theta_max 36.03
_cell_measurement_theta_min 3.28
_cell_volume 531.0(2)
_computing_cell_refinement 'Bruker APEX2 v2011.4-0'
_computing_data_collection 'Bruker APEX2 v2011.4-0'
_computing_data_reduction 'Bruker SAINT V7.60A'
_computing_molecular_graphics 'Bruker SHELXTL'
_computing_publication_material 'Bruker SHELXTL'
_computing_structure_refinement 'SHELXS-97 (Sheldrick, 2008)'
_computing_structure_solution Sir2011
_diffrn_ambient_temperature 100(2)
_diffrn_detector_area_resol_mean 512
_diffrn_detector_type '4K CCD area detector APEX II'
_diffrn_measured_fraction_theta_full 0.994
_diffrn_measured_fraction_theta_max 0.994
_diffrn_measurement_device_type 'APEX DUO Kappa 4-axis goniometer'
_diffrn_measurement_method
;
Fullsphere data collection, phi and omega scans
;
_diffrn_measurement_specimen_support 'magnetic support whith MicroMount'
_diffrn_radiation_monochromator 'Quazar MX Multilayer Optics'
_diffrn_radiation_type MoK\a
_diffrn_radiation_wavelength 0.71073
_diffrn_reflns_av_R_equivalents 0.0215
_diffrn_reflns_av_sigmaI/netI 0.0239
_diffrn_reflns_limit_h_max 10
_diffrn_reflns_limit_h_min -11
_diffrn_reflns_limit_k_max 12
_diffrn_reflns_limit_k_min -12
_diffrn_reflns_limit_l_max 17
_diffrn_reflns_limit_l_min -16
_diffrn_reflns_number 14292
_diffrn_reflns_theta_full 36.27
_diffrn_reflns_theta_max 36.27
_diffrn_reflns_theta_min 1.98
_diffrn_source 'Micorfocus source E025 IuS'
_diffrn_source_current 0.6
_diffrn_source_power 50
_diffrn_source_size '0.2 mm x 0.2 mm fine focus'
_diffrn_source_type 'Bruker APEX DUO'
_exptl_absorpt_coefficient_mu 2.501
_exptl_absorpt_correction_T_max 0.9754
_exptl_absorpt_correction_T_min 0.5207
_exptl_absorpt_correction_type empirical
_exptl_absorpt_process_details
;
SADABS Version 2008/1 Bruker-Nonius
Blessing, Acta Cryst. (1995) A51 33-38
;
_exptl_crystal_colour yellow
_exptl_crystal_density_diffrn 2.327
_exptl_crystal_density_method 'not measured'
_exptl_crystal_description needle
_exptl_crystal_F_000 360
_exptl_crystal_size_max 0.30
_exptl_crystal_size_mid 0.05
_exptl_crystal_size_min 0.01
_refine_diff_density_max 1.542
_refine_diff_density_min -0.770
_refine_diff_density_rms 0.237
_refine_ls_abs_structure_details 'Flack H D (1983), Acta Cryst. A39, 876-881'
_refine_ls_abs_structure_Flack 0.285(18)
_refine_ls_extinction_method none
_refine_ls_goodness_of_fit_ref 1.160
_refine_ls_hydrogen_treatment noref
_refine_ls_matrix_type full
_refine_ls_number_parameters 155
_refine_ls_number_reflns 5041
_refine_ls_number_restraints 1
_refine_ls_restrained_S_all 1.160
_refine_ls_R_factor_all 0.0226
_refine_ls_R_factor_gt 0.0210
_refine_ls_shift/su_max 0.004
_refine_ls_shift/su_mean 0.000
_refine_ls_structure_factor_coef Fsqd
_refine_ls_weighting_details 'calc w=1/[\s^2^(Fo^2^)+(0.0414P)^2^+0.0123P] where P=(Fo^2^+2Fc^2^)/3'
_refine_ls_weighting_scheme calc
_refine_ls_wR_factor_gt 0.0572
_refine_ls_wR_factor_ref 0.0648
_reflns_number_gt 4930
_reflns_number_total 5041
_reflns_threshold_expression >2sigma(I)
_cod_data_source_file c3dt33066d.txt
_cod_data_source_block mo_vsh_12_0m
_cod_depositor_comments
;
The following automatic conversions were performed:
'_diffrn_measurement_specimen_suppport' tag replaced with
'_diffrn_measurement_specimen_support'.

Automatic conversion script
Id: cif_correct_tags 1440 2010-10-19 06:21:57Z saulius 

The following automatic conversions were performed:

'_symmetry_cell_setting' value 'Monoclinic' changed to 'monoclinic'
according to /home/saulius/struct/CIF-dictionaries/cif_core.dic
dictionary named 'cif_core.dic' version 2.4.2 from 2011-04-26.

Automatic conversion script
Id: cif_fix_values 1891 2012-01-12 08:04:46Z andrius 
;
_cod_original_sg_symbol_H-M P2(1)
_cod_database_code 7021239

loop_
_symmetry_equiv_pos_as_xyz
'x, y, z'
'-x, y+1/2, -z'

loop_
_atom_site_label
_atom_site_type_symbol
_atom_site_fract_x
_atom_site_fract_y
_atom_site_fract_z
_atom_site_U_iso_or_equiv
_atom_site_adp_type
_atom_site_occupancy
_atom_site_symmetry_multiplicity
_atom_site_calc_flag
_atom_site_refinement_flags
Cd1 Cd 0.988195(19) 0.60049(3) 1.005318(12) 0.01056(3) Uani 1 1 d .
S1 S 1.15784(7) 0.85593(7) 0.74246(4) 0.00968(7) Uani 1 1 d .
Cl1 Cl 1.25341(7) 0.35728(7) 1.01476(4) 0.01363(8) Uani 1 1 d .
O3 O 1.3558(2) 0.8478(2) 0.70170(14) 0.0144(2) Uani 1 1 d .
O1 O 1.1147(3) 0.70749(19) 0.81986(15) 0.0141(3) Uani 1 1 d .
O2 O 1.1217(3) 1.02016(19) 0.80376(16) 0.0157(3) Uani 1 1 d .
C1 C 0.9727(3) 0.8465(3) 0.59755(17) 0.0112(3) Uani 1 1 d .
C2 C 1.0255(3) 0.8866(3) 0.4777(2) 0.0146(3) Uani 1 1 d .
H2 H 1.1623 0.9170 0.4719 0.017 Uiso 1 1 calc R
C6 C 0.7738(3) 0.8024(3) 0.6088(2) 0.0180(4) Uani 1 1 d .
H6 H 0.7396 0.7769 0.6916 0.022 Uiso 1 1 calc R
C5 C 0.6248(3) 0.7959(3) 0.4974(2) 0.0191(4) Uani 1 1 d .
H5 H 0.4886 0.7631 0.5030 0.023 Uiso 1 1 calc R
C4 C 0.6782(3) 0.8384(3) 0.37757(18) 0.0121(3) Uani 1 1 d .
C3 C 0.8759(3) 0.8819(3) 0.3651(2) 0.0158(3) Uani 1 1 d .
H3 H 0.9097 0.9080 0.2822 0.019 Uiso 1 1 calc R
N1 N 0.5170(2) 0.8395(2) 0.26569(15) 0.0124(3) Uani 1 1 d .
C7 C 0.4304(3) 0.9807(2) 0.2010(2) 0.0130(3) Uani 1 1 d .
H7 H 0.4814 1.0945 0.2130 0.016 Uiso 1 1 calc R
N3 N 0.2657(3) 0.9349(2) 0.11970(18) 0.0125(3) Uani 1 1 d .
N2 N 0.2456(3) 0.7592(2) 0.12956(18) 0.0129(3) Uani 1 1 d .
C8 C 0.3983(3) 0.7047(2) 0.2172(2) 0.0142(3) Uani 1 1 d .
H8 H 0.4220 0.5885 0.2427 0.017 Uiso 1 1 calc R

loop_
_atom_site_aniso_label
_atom_site_aniso_U_11
_atom_site_aniso_U_22
_atom_site_aniso_U_33
_atom_site_aniso_U_23
_atom_site_aniso_U_13
_atom_site_aniso_U_12
Cd1 0.01155(5) 0.00889(5) 0.01048(5) 0.00002(5) -0.00030(3) -0.00126(6)
S1 0.00962(17) 0.01092(15) 0.00833(15) 0.00009(14) 0.00101(12) 0.00050(14)
Cl1 0.01263(17) 0.01180(15) 0.01662(18) -0.00001(15) 0.00289(13) -0.00045(14)
O3 0.0103(6) 0.0191(5) 0.0138(6) 0.0002(6) 0.0024(4) 0.0003(5)
O1 0.0172(7) 0.0132(6) 0.0121(6) 0.0029(5) 0.0030(5) -0.0002(5)
O2 0.0216(7) 0.0124(5) 0.0134(6) -0.0037(5) 0.0038(6) 0.0012(5)
C1 0.0102(7) 0.0133(6) 0.0097(6) 0.0001(6) 0.0009(5) 0.0001(6)
C2 0.0110(8) 0.0210(9) 0.0113(7) 0.0021(6) 0.0008(6) -0.0037(6)
C6 0.0126(8) 0.0301(9) 0.0114(7) 0.0025(7) 0.0023(6) -0.0019(7)
C5 0.0105(8) 0.0339(10) 0.0129(8) 0.0021(7) 0.0020(6) -0.0022(7)
C4 0.0104(7) 0.0152(7) 0.0100(6) -0.0008(6) -0.0001(5) -0.0005(6)
C3 0.0129(8) 0.0231(9) 0.0111(7) 0.0027(6) 0.0010(6) -0.0021(6)
N1 0.0107(6) 0.0130(6) 0.0121(6) 0.0005(5) -0.0016(5) 0.0012(5)
C7 0.0116(7) 0.0118(7) 0.0148(8) 0.0003(6) -0.0001(6) -0.0002(6)
N3 0.0116(6) 0.0116(6) 0.0133(7) 0.0010(5) -0.0004(6) -0.0005(5)
N2 0.0137(7) 0.0095(6) 0.0144(7) 0.0000(5) -0.0010(6) -0.0007(5)
C8 0.0146(8) 0.0116(7) 0.0145(8) 0.0008(6) -0.0028(6) 0.0002(6)

loop_
_atom_type_symbol
_atom_type_description
_atom_type_scat_dispersion_real
_atom_type_scat_dispersion_imag
_atom_type_scat_source
C C 0.0033 0.0016 'International Tables Vol C Tables 4.2.6.8 and 6.1.1.4'
H H 0.0000 0.0000 'International Tables Vol C Tables 4.2.6.8 and 6.1.1.4'
N N 0.0061 0.0033 'International Tables Vol C Tables 4.2.6.8 and 6.1.1.4'
O O 0.0106 0.0060 'International Tables Vol C Tables 4.2.6.8 and 6.1.1.4'
S S 0.1246 0.1234 'International Tables Vol C Tables 4.2.6.8 and 6.1.1.4'
Cl Cl 0.1484 0.1585 'International Tables Vol C Tables 4.2.6.8 and 6.1.1.4'
Cd Cd -0.8075 1.2024 'International Tables Vol C Tables 4.2.6.8 and 6.1.1.4'

loop_
_geom_angle_atom_site_label_1
_geom_angle_atom_site_label_2
_geom_angle_atom_site_label_3
_geom_angle
_geom_angle_site_symmetry_1
_geom_angle_site_symmetry_3
O2 Cd1 N2 88.49(6) 2_747 1_656
O2 Cd1 N3 91.59(7) 2_747 2_646
N2 Cd1 N3 178.60(7) 1_656 2_646
O2 Cd1 O1 174.43(6) 2_747 .
N2 Cd1 O1 86.50(6) 1_656 .
N3 Cd1 O1 93.48(6) 2_646 .
O2 Cd1 Cl1 89.89(4) 2_747 2_757
N2 Cd1 Cl1 91.18(5) 1_656 2_757
N3 Cd1 Cl1 90.22(5) 2_646 2_757
O1 Cd1 Cl1 87.79(4) . 2_757
O2 Cd1 Cl1 94.60(4) 2_747 .
N2 Cd1 Cl1 86.41(5) 1_656 .
N3 Cd1 Cl1 92.19(5) 2_646 .
O1 Cd1 Cl1 87.52(4) . .
Cl1 Cd1 Cl1 174.845(16) 2_757 .
O3 S1 O1 113.44(10) . .
O3 S1 O2 112.85(10) . .
O1 S1 O2 112.80(10) . .
O3 S1 C1 106.23(9) . .
O1 S1 C1 105.26(9) . .
O2 S1 C1 105.37(10) . .
Cd1 Cl1 Cd1 99.12(3) 2_747 .
S1 O1 Cd1 148.24(10) . .
S1 O2 Cd1 135.00(10) . 2_757
C6 C1 C2 121.29(16) . .
C6 C1 S1 117.95(15) . .
C2 C1 S1 120.74(14) . .
C1 C2 C3 119.72(19) . .
C1 C6 C5 119.35(19) . .
C6 C5 C4 119.06(19) . .
C3 C4 C5 122.09(17) . .
C3 C4 N1 120.54(17) . .
C5 C4 N1 117.35(17) . .
C4 C3 C2 118.46(19) . .
C8 N1 C7 105.68(15) . .
C8 N1 C4 126.90(17) . .
C7 N1 C4 126.59(17) . .
N3 C7 N1 109.50(16) . .
C7 N3 N2 107.57(17) . .
C7 N3 Cd1 130.69(13) . 2_656
N2 N3 Cd1 121.30(14) . 2_656
C8 N2 N3 107.39(17) . .
C8 N2 Cd1 128.62(13) . 1_454
N3 N2 Cd1 123.96(14) . 1_454
N2 C8 N1 109.84(17) . .

loop_
_geom_bond_atom_site_label_1
_geom_bond_atom_site_label_2
_geom_bond_distance
_geom_bond_site_symmetry_2
Cd1 O2 2.3174(17) 2_747
Cd1 N2 2.3185(18) 1_656
Cd1 N3 2.3366(18) 2_646
Cd1 O1 2.3836(16) .
Cd1 Cl1 2.5506(8) 2_757
Cd1 Cl1 2.5769(8) .
S1 O3 1.4482(16) .
S1 O1 1.4658(16) .
S1 O2 1.4682(16) .
S1 C1 1.7798(17) .
Cl1 Cd1 2.5506(8) 2_747
O2 Cd1 2.3174(17) 2_757
C1 C6 1.387(3) .
C1 C2 1.389(3) .
C2 C3 1.403(3) .
C6 C5 1.393(3) .
C5 C4 1.394(3) .
C4 C3 1.382(3) .
C4 N1 1.443(2) .
N1 C8 1.358(3) .
N1 C7 1.366(3) .
C7 N3 1.314(3) .
N3 N2 1.381(2) .
N3 Cd1 2.3366(18) 2_656
N2 C8 1.314(3) .
N2 Cd1 2.3185(17) 1_454

loop_
_geom_torsion_atom_site_label_1
_geom_torsion_atom_site_label_2
_geom_torsion_atom_site_label_3
_geom_torsion_atom_site_label_4
_geom_torsion
_geom_torsion_site_symmetry_1
_geom_torsion_site_symmetry_4
O2 Cd1 Cl1 Cd1 63.53(4) 2_747 2_747
N2 Cd1 Cl1 Cd1 151.72(5) 1_656 2_747
N3 Cd1 Cl1 Cd1 -28.24(5) 2_646 2_747
O1 Cd1 Cl1 Cd1 -121.63(4) . 2_747
Cl1 Cd1 Cl1 Cd1 -146.07(13) 2_757 2_747
O3 S1 O1 Cd1 135.62(18) . .
O2 S1 O1 Cd1 5.7(2) . .
C1 S1 O1 Cd1 -108.65(19) . .
O2 Cd1 O1 S1 -34.9(8) 2_747 .
N2 Cd1 O1 S1 -60.86(19) 1_656 .
N3 Cd1 O1 S1 120.54(19) 2_646 .
Cl1 Cd1 O1 S1 30.46(19) 2_757 .
Cl1 Cd1 O1 S1 -147.41(19) . .
O3 S1 O2 Cd1 -130.26(13) . 2_757
O1 S1 O2 Cd1 -0.06(17) . 2_757
C1 S1 O2 Cd1 114.24(14) . 2_757
O3 S1 C1 C6 161.72(18) . .
O1 S1 C1 C6 41.1(2) . .
O2 S1 C1 C6 -78.32(19) . .
O3 S1 C1 C2 -19.9(2) . .
O1 S1 C1 C2 -140.54(19) . .
O2 S1 C1 C2 100.02(19) . .
C6 C1 C2 C3 -0.3(3) . .
S1 C1 C2 C3 -178.59(17) . .
C2 C1 C6 C5 0.9(4) . .
S1 C1 C6 C5 179.21(18) . .
C1 C6 C5 C4 -1.7(4) . .
C6 C5 C4 C3 1.9(4) . .
C6 C5 C4 N1 -176.6(2) . .
C5 C4 C3 C2 -1.4(3) . .
N1 C4 C3 C2 177.13(19) . .
C1 C2 C3 C4 0.5(3) . .
C3 C4 N1 C8 120.5(2) . .
C5 C4 N1 C8 -60.9(3) . .
C3 C4 N1 C7 -71.4(3) . .
C5 C4 N1 C7 107.1(3) . .
C8 N1 C7 N3 1.3(2) . .
C4 N1 C7 N3 -168.83(19) . .
N1 C7 N3 N2 -1.0(2) . .
N1 C7 N3 Cd1 171.22(14) . 2_656
C7 N3 N2 C8 0.4(2) . .
Cd1 N3 N2 C8 -172.75(15) 2_656 .
C7 N3 N2 Cd1 -178.12(14) . 1_454
Cd1 N3 N2 Cd1 8.8(2) 2_656 1_454
N3 N2 C8 N1 0.4(3) . .
Cd1 N2 C8 N1 178.82(14) 1_454 .
C7 N1 C8 N2 -1.0(2) . .
C4 N1 C8 N2 169.02(19) . .
